data_4135330
loop_
_publ_author_name
'Shu, Xiaomin'
'Huan, Leitao'
'Huang, Qian'
'Huo, Haohua'

_publ_section_title
;
 Direct Enantioselective C(sp<sup>3</sup>)-H Acylation for the Synthesis
 of \a-Amino Ketones.
;
_journal_name_full 'Journal of the American Chemical Society'
_journal_paper_doi 10.1021/jacs.0c10471
_journal_year 2020
_chemical_absolute_configuration unk
_chemical_formula_moiety 'C16 H22 Br N O2'
_chemical_formula_sum 'C16 H22 Br N O2'
_chemical_formula_weight 340.25
_space_group_crystal_system monoclinic
_space_group_IT_number 4
_space_group_name_Hall 'P 2yb'
_space_group_name_H-M_alt 'P 1 21 1'
_atom_sites_solution_hydrogens geom
_atom_sites_solution_primary direct
_audit_creation_date 2020-09-15
_audit_creation_method
;
Olex2 1.2
(compiled 2018.05.29 svn.r3508 for OlexSys, GUI svn.r5506)
;
_cell_angle_alpha 90
_cell_angle_beta 110.509(5)
_cell_angle_gamma 90
_cell_formula_units_Z 2
_cell_length_a 11.8183(5)
_cell_length_b 4.94497(16)
_cell_length_c 14.9662(6)
_cell_measurement_reflns_used 5202
_cell_measurement_temperature 100.01(10)
_cell_measurement_theta_max 68.4080
_cell_measurement_theta_min 3.9560
_cell_volume 819.20(6)
_computing_cell_refinement 'CrysAlisPro 1.171.39.46e (Rigaku OD, 2018)'
_computing_data_collection 'CrysAlisPro 1.171.39.46e (Rigaku OD, 2018)'
_computing_data_reduction 'CrysAlisPro 1.171.39.46e (Rigaku OD, 2018)'
_computing_molecular_graphics 'Olex2 (Dolomanov et al., 2009)'
_computing_publication_material 'Olex2 (Dolomanov et al., 2009)'
_computing_structure_refinement 'ShelXL (Sheldrick, 2015)'
_computing_structure_solution 'ShelXS (Sheldrick, 2008)'
_diffrn_ambient_environment N~2~
_diffrn_ambient_temperature 100.01(10)
_diffrn_detector 'CCD plate'
_diffrn_detector_area_resol_mean 10.4741
_diffrn_detector_type Atlas
_diffrn_measured_fraction_theta_full 0.998
_diffrn_measured_fraction_theta_max 0.993
_diffrn_measurement_details
;
List of Runs (angles in degrees, time in seconds):

  # Type    Start    End  Width  t~exp~   \w     \q     \k     \f   Frames
--------------------------------------------------------------------------
  1  \w   -115.00  -9.00   1.00    1.00    --  -40.88 -77.00-180.00  106
  2  \w   -111.00 -85.00   1.00    1.00    --  -40.88 -77.00  90.00   26
  3  \w   -117.00 -68.00   1.00    1.00    --  -40.88 -77.00   0.00   49
  4  \w    -38.00 -11.00   1.00    1.00    --  -40.88 -77.00  90.00   27
  5  \w    -60.00  -7.00   1.00    1.00    --  -40.88 -77.00-120.00   53
  6  \w    -65.00  24.00   1.00    1.00    --  -40.88  37.00 150.00   89
  7  \w   -110.00 -84.00   1.00    1.00    --  -40.88 -77.00-120.00   26
  8  \w    -52.00 -16.00   1.00    1.00    --  -40.88 -37.00-150.00   36
  9  \w    -44.00  -9.00   1.00    1.00    --  -40.88 -77.00   0.00   35
 10  \w    -64.00  -7.00   1.00    1.00    --  -40.88 -77.00 -30.00   57
 11  \w   -114.00 -11.00   1.00    1.00    --  -40.88 -57.00  60.00  103
 12  \w     60.00 108.00   1.00    1.00    --   40.88 178.00  90.00   48
 13  \w     57.00 127.00   1.00    1.00    --   40.88 178.00 -30.00   70
 14  \w     63.00 103.00   1.00    1.00    --   96.81  77.00 -30.00   40
 15  \w    122.00 165.00   1.00    1.00    --   96.81  61.00  90.00   43
 16  \w     65.00 111.00   1.00    1.00    --   96.81  70.00-123.09   46
 17  \w     21.00 107.00   1.00    1.00    --   96.81 -94.00 120.00   86
 18  \w     63.00 111.00   1.00    1.00    --   96.81  77.00-150.00   48
 19  \w    106.00 175.00   1.00    1.00    --   96.81  77.00 -65.54   69
 20  \w     64.00  96.00   1.00    1.00    --   96.81  75.00  41.35   32
 21  \w     64.00  89.00   1.00    1.00    --   96.81  77.00  90.00   25
 22  \w     63.00 171.00   1.00    1.00    --   96.81  77.00   0.00  108
 23  \w     63.00  89.00   1.00    1.00    --   96.81  77.00 -65.54   26
 24  \w     94.00 171.00   1.00    1.00    --   96.81 125.00-180.00   77
 25  \w     36.00 129.00   1.00    1.00    --   96.81 -77.00-180.00   93
 26  \w     69.00 115.00   1.00    1.00    --   96.81  61.00  90.00   46
 27  \w     64.00 176.00   1.00    1.00    --   96.81  77.00 150.00  112
 28  \w     63.00 133.00   1.00    1.00    --   96.81  77.00-180.00   70
 29  \w     70.00 170.00   1.00    1.00    --   96.81  61.00 -90.00  100
 30  \w    106.00 152.00   1.00    1.00    --   96.81  77.00 -30.00   46
 31  \w     66.00  96.00   1.00    1.00    --   96.81  61.00 -30.00   30
 32  \w     72.00  98.00   1.00    1.00    --   96.81  61.00 -60.00   26
 33  \w    117.00 142.00   1.00    1.00    --   96.81  70.00-123.09   25
 34  \w    101.00 171.00   1.00    1.00    --   96.81  75.00  41.35   70
 35  \w     64.00  95.00   1.00    1.00    --   96.81  77.00  60.00   31
 36  \w     67.00 112.00   1.00    1.00    --   96.81  61.00 150.00   45
 37  \w     31.00 116.00   1.00    1.00    --   96.81-125.00  30.00   85
 38  \w     64.00  96.00   1.00    1.00    --   96.81  71.00 120.07   32
 39  \w     65.00  91.00   1.00    1.00    --   96.81  70.00  25.00   26
;
_diffrn_measurement_device 'four-circle diffractometer'
_diffrn_measurement_device_type 'SuperNova, Dual, Cu at home/near, Atlas'
_diffrn_measurement_method '\w scans'
_diffrn_orient_matrix_type 'CrysAlisPro convention (1999,Acta A55,543-557)'
_diffrn_orient_matrix_UB_11 0.0033446000
_diffrn_orient_matrix_UB_12 0.1669442000
_diffrn_orient_matrix_UB_13 0.0878280000
_diffrn_orient_matrix_UB_21 0.0973759000
_diffrn_orient_matrix_UB_22 -0.1905168000
_diffrn_orient_matrix_UB_23 0.0649633000
_diffrn_orient_matrix_UB_31 0.0993187000
_diffrn_orient_matrix_UB_32 0.1813401000
_diffrn_orient_matrix_UB_33 -0.0125897000
_diffrn_radiation_monochromator mirror
_diffrn_radiation_probe x-ray
_diffrn_radiation_type CuK\a
_diffrn_radiation_wavelength 1.54184
_diffrn_reflns_av_R_equivalents 0.0630
_diffrn_reflns_av_unetI/netI 0.0462
_diffrn_reflns_Laue_measured_fraction_full 0.998
_diffrn_reflns_Laue_measured_fraction_max 0.993
_diffrn_reflns_limit_h_max 14
_diffrn_reflns_limit_h_min -14
_diffrn_reflns_limit_k_max 5
_diffrn_reflns_limit_k_min -5
_diffrn_reflns_limit_l_max 17
_diffrn_reflns_limit_l_min -17
_diffrn_reflns_number 10691
_diffrn_reflns_point_group_measured_fraction_full 0.992
_diffrn_reflns_point_group_measured_fraction_max 0.984
_diffrn_reflns_theta_full 67.684
_diffrn_reflns_theta_max 68.349
_diffrn_reflns_theta_min 3.994
_diffrn_source 'micro-focus sealed X-ray tube'
_diffrn_source_type 'SuperNova (Cu) X-ray Source'
_exptl_absorpt_coefficient_mu 3.426
_exptl_absorpt_correction_T_max 1.00000
_exptl_absorpt_correction_T_min 0.43076
_exptl_absorpt_correction_type multi-scan
_exptl_absorpt_process_details
;
CrysAlisPro 1.171.39.46e (Rigaku Oxford Diffraction, 2018)
Empirical absorption correction using spherical harmonics,
 implemented in SCALE3 ABSPACK scaling algorithm.
;
_exptl_crystal_density_diffrn 1.379
_exptl_crystal_description plate
_exptl_crystal_F_000 352
_refine_diff_density_max 0.463
_refine_diff_density_min -0.451
_refine_diff_density_rms 0.075
_refine_ls_abs_structure_details
;
 Flack x determined using 1113 quotients [(I+)-(I-)]/[(I+)+(I-)]
 (Parsons, Flack and Wagner, Acta Cryst. B69 (2013) 249-259).
;
_refine_ls_abs_structure_Flack -0.01(2)
_refine_ls_extinction_method none
_refine_ls_goodness_of_fit_ref 1.063
_refine_ls_hydrogen_treatment constr
_refine_ls_matrix_type full
_refine_ls_number_parameters 182
_refine_ls_number_reflns 2944
_refine_ls_number_restraints 1
_refine_ls_restrained_S_all 1.063
_refine_ls_R_factor_all 0.0458
_refine_ls_R_factor_gt 0.0424
_refine_ls_shift/su_max 0.000
_refine_ls_shift/su_mean 0.000
_refine_ls_structure_factor_coef Fsqd
_refine_ls_weighting_details 'w=1/[\s^2^(Fo^2^)+(0.0622P)^2^+0.4394P] where P=(Fo^2^+2Fc^2^)/3'
_refine_ls_weighting_scheme calc
_refine_ls_wR_factor_gt 0.1063
_refine_ls_wR_factor_ref 0.1095
_reflns_Friedel_coverage 0.761
_reflns_Friedel_fraction_full 0.984
_reflns_Friedel_fraction_max 0.973
_reflns_number_gt 2760
_reflns_number_total 2944
_reflns_threshold_expression 'I > 2\s(I)'
_cod_data_source_file ja0c10471_si_002.cif
_cod_data_source_block exp_11179
_cod_original_cell_volume 819.21(6)
_cod_database_code 4135330
_shelx_shelxl_version_number 2014/7
_shelx_space_group_comment
;
The symmetry employed for this shelxl refinement is uniquely defined
by the following loop, which should always be used as a source of
symmetry information in preference to the above space-group names.
They are only intended as comments.
;
_reflns_odcompleteness_completeness 99.93
_reflns_odcompleteness_iscentric 1
_reflns_odcompleteness_theta 63.60
_olex2_refinement_description
;
1. Fixed Uiso
 At 1.2 times of:
  All C(H) groups, All C(H,H) groups, All N(H) groups
 At 1.5 times of:
  All C(H,H,H) groups
2.a Ternary CH refined with riding coordinates:
 C13(H13)
2.b Secondary CH2 refined with riding coordinates:
 C3(H3A,H3B), C4(H4A,H4B), C7(H7A,H7B), C9(H9A,H9B), C16(H16A,H16B), C20(H20A,
 H20B)
2.c Aromatic/amide H refined with riding coordinates:
 N6(H6), C11(H11), C14(H14), C18(H18), C22(H22), C0AA(H0AA)
2.d Idealised Me refined as rotating group:
 C1(H1A,H1B,H1C)
;
_olex2_submission_special_instructions 'No special instructions were received'
_oxdiff_exptl_absorpt_empirical_details
;
Empirical correction (ABSPACK) includes:
- Absorption correction using spherical harmonics
- Frame scaling
- Detector area scaling
;
_oxdiff_exptl_absorpt_empirical_full_max 1.743
_oxdiff_exptl_absorpt_empirical_full_min 0.486

loop_
_space_group_symop_operation_xyz
'x, y, z'
'-x, y+1/2, -z'

loop_
_atom_site_label
_atom_site_type_symbol
_atom_site_fract_x
_atom_site_fract_y
_atom_site_fract_z
_atom_site_U_iso_or_equiv
_atom_site_adp_type
_atom_site_occupancy
_atom_site_site_symmetry_order
_atom_site_calc_flag
_atom_site_refinement_flags_posn
_atom_site_refinement_flags_adp
_atom_site_refinement_flags_occupancy
_atom_site_disorder_assembly
_atom_site_disorder_group
Br1 Br -0.43372(5) -0.29278(18) -0.31108(4) 0.0378(2) Uani 1 1 d . . . . .
O1AA O -0.9448(5) -0.8919(8) -0.7639(3) 0.0286(11) Uani 1 1 d . . . . .
C3 C -0.8922(5) -0.3388(12) -0.5613(3) 0.0248(13) Uani 1 1 d . . . . .
H3A H -0.8815 -0.1470 -0.5755 0.030 Uiso 1 1 calc R . . . .
H3B H -0.9254 -0.3436 -0.5091 0.030 Uiso 1 1 calc R . . . .
C4 C -0.6752(5) -0.3341(12) -0.4458(4) 0.0241(12) Uani 1 1 d . . . . .
H4A H -0.6628 -0.1489 -0.4657 0.029 Uiso 1 1 calc R . . . .
H4B H -0.7042 -0.3195 -0.3914 0.029 Uiso 1 1 calc R . . . .
C5 C -0.9195(5) -0.6594(12) -0.7781(4) 0.0165(11) Uani 1 1 d . . . . .
N6 N -0.9395(4) -0.4461(8) -0.7304(3) 0.0182(9) Uani 1 1 d . . . . .
H6 H -0.9266 -0.2829 -0.7483 0.022 Uiso 1 1 calc R . . . .
C7 C -0.5583(5) -0.4850(12) -0.4154(4) 0.0299(12) Uani 1 1 d . . . . .
H7A H -0.5308 -0.5047 -0.4704 0.036 Uiso 1 1 calc R . . . .
H7B H -0.5703 -0.6683 -0.3936 0.036 Uiso 1 1 calc R . . . .
O8 O -1.1328(4) -0.1651(10) -0.6405(3) 0.0366(10) Uani 1 1 d . . . . .
C9 C -1.3254(5) -0.3636(13) -0.7993(4) 0.0373(16) Uani 1 1 d . . . . .
H9A H -1.3118 -0.1729 -0.8130 0.045 Uiso 1 1 calc R . . . .
H9B H -1.3646 -0.3646 -0.7507 0.045 Uiso 1 1 calc R . . . .
C10 C -1.1096(5) -0.3600(10) -0.6792(4) 0.0203(12) Uani 1 1 d . . . . .
C11 C -0.7323(5) -0.3356(13) -0.9112(4) 0.0286(14) Uani 1 1 d . . . . .
H11 H -0.6766 -0.1915 -0.9039 0.034 Uiso 1 1 calc R . . . .
C12 C -0.8632(5) -0.5955(10) -0.8521(3) 0.0168(10) Uani 1 1 d . . . . .
C13 C -0.9816(5) -0.4731(11) -0.6500(3) 0.0191(10) Uani 1 1 d . . . . .
H13 H -0.9850 -0.6702 -0.6362 0.023 Uiso 1 1 calc R . . . .
C14 C -0.8925(4) -0.7609(14) -0.9318(3) 0.0229(12) Uani 1 1 d . . . . .
H14 H -0.9463 -0.9086 -0.9387 0.028 Uiso 1 1 calc R . . . .
C16 C -1.2053(5) -0.5062(12) -0.7598(4) 0.0251(12) Uani 1 1 d . . . . .
H16A H -1.1739 -0.5342 -0.8124 0.030 Uiso 1 1 calc R . . . .
H16B H -1.2185 -0.6869 -0.7367 0.030 Uiso 1 1 calc R . . . .
C18 C -0.8427(5) -0.7093(12) -1.0015(4) 0.0307(14) Uani 1 1 d . . . . .
H18 H -0.8642 -0.8192 -1.0570 0.037 Uiso 1 1 calc R . . . .
C20 C -0.7704(5) -0.4799(12) -0.5288(4) 0.0237(11) Uani 1 1 d . . . . .
H20A H -0.7413 -0.4912 -0.5832 0.028 Uiso 1 1 calc R . . . .
H20B H -0.7803 -0.6668 -0.5090 0.028 Uiso 1 1 calc R . . . .
C22 C -0.7839(5) -0.3818(11) -0.8414(4) 0.0219(11) Uani 1 1 d . . . . .
H22 H -0.7647 -0.2672 -0.7872 0.026 Uiso 1 1 calc R . . . .
C0AA C -0.7626(6) -0.5004(13) -0.9905(4) 0.0315(14) Uani 1 1 d . . . . .
H0AA H -0.7277 -0.4689 -1.0379 0.038 Uiso 1 1 calc R . . . .
C1 C -1.4112(6) -0.4993(17) -0.8922(6) 0.0484(19) Uani 1 1 d . . . . .
H1A H -1.3742 -0.4922 -0.9414 0.073 Uiso 1 1 calc GR . . . .
H1B H -1.4885 -0.4029 -0.9146 0.073 Uiso 1 1 calc GR . . . .
H1C H -1.4248 -0.6883 -0.8791 0.073 Uiso 1 1 calc GR . . . .

loop_
_atom_site_aniso_label
_atom_site_aniso_U_11
_atom_site_aniso_U_22
_atom_site_aniso_U_33
_atom_site_aniso_U_23
_atom_site_aniso_U_13
_atom_site_aniso_U_12
Br1 0.0323(3) 0.0365(4) 0.0357(3) 0.0008(3) 0.0006(2) -0.0058(3)
O1AA 0.048(3) 0.011(2) 0.036(2) 0.0018(16) 0.027(2) -0.0013(17)
C3 0.034(3) 0.023(4) 0.019(2) -0.001(2) 0.012(2) 0.001(2)
C4 0.030(3) 0.019(3) 0.024(2) -0.004(2) 0.011(2) -0.006(2)
C5 0.019(3) 0.014(3) 0.016(2) 0.001(2) 0.006(2) 0.004(2)
N6 0.032(2) 0.008(2) 0.020(2) 0.0000(16) 0.0163(19) -0.0002(18)
C7 0.031(3) 0.024(3) 0.030(3) 0.000(2) 0.006(3) 0.000(3)
O8 0.036(2) 0.037(2) 0.038(2) -0.013(2) 0.014(2) 0.008(2)
C9 0.028(3) 0.043(5) 0.038(3) -0.002(3) 0.008(2) 0.009(3)
C10 0.030(3) 0.014(3) 0.023(2) 0.0021(19) 0.016(2) 0.002(2)
C11 0.029(3) 0.023(4) 0.042(3) 0.011(3) 0.023(2) 0.004(2)
C12 0.021(3) 0.015(2) 0.019(2) 0.0029(19) 0.012(2) 0.005(2)
C13 0.028(3) 0.014(2) 0.019(2) 0.002(2) 0.012(2) 0.002(2)
C14 0.026(2) 0.020(3) 0.022(2) -0.002(3) 0.0075(18) 0.005(3)
C16 0.024(3) 0.025(3) 0.029(3) 0.001(2) 0.012(2) 0.003(2)
C18 0.037(3) 0.037(4) 0.021(2) -0.002(2) 0.013(2) 0.008(2)
C20 0.030(3) 0.020(3) 0.022(3) -0.001(2) 0.009(2) 0.000(2)
C22 0.023(3) 0.018(3) 0.028(3) -0.0005(19) 0.013(2) 0.004(2)
C0AA 0.043(4) 0.029(3) 0.036(3) 0.007(3) 0.031(3) 0.010(3)
C1 0.016(3) 0.053(4) 0.065(5) -0.021(4) -0.001(3) 0.012(3)

loop_
_atom_type_symbol
_atom_type_description
_atom_type_scat_dispersion_real
_atom_type_scat_dispersion_imag
_atom_type_scat_source
C C 0.0181 0.0091 'International Tables Vol C Tables 4.2.6.8 and 6.1.1.4'
H H 0.0000 0.0000 'International Tables Vol C Tables 4.2.6.8 and 6.1.1.4'
Br Br -0.6763 1.2805 'International Tables Vol C Tables 4.2.6.8 and 6.1.1.4'
N N 0.0311 0.0180 'International Tables Vol C Tables 4.2.6.8 and 6.1.1.4'
O O 0.0492 0.0322 'International Tables Vol C Tables 4.2.6.8 and 6.1.1.4'

loop_
_geom_angle_atom_site_label_1
_geom_angle_atom_site_label_2
_geom_angle_atom_site_label_3
_geom_angle
_geom_angle_site_symmetry_1
_geom_angle_site_symmetry_3
_geom_angle_publ_flag
H3A C3 H3B 108.0 . . ?
C13 C3 H3A 109.3 . . ?
C13 C3 H3B 109.3 . . ?
C20 C3 H3A 109.3 . . ?
C20 C3 H3B 109.3 . . ?
C20 C3 C13 111.6(4) . . ?
H4A C4 H4B 108.1 . . ?
C7 C4 H4A 109.6 . . ?
C7 C4 H4B 109.6 . . ?
C7 C4 C20 110.5(5) . . ?
C20 C4 H4A 109.6 . . ?
C20 C4 H4B 109.6 . . ?
O1AA C5 N6 123.2(5) . . ?
O1AA C5 C12 121.3(5) . . ?
N6 C5 C12 115.5(5) . . ?
C5 N6 H6 118.6 . . ?
C5 N6 C13 122.7(4) . . ?
C13 N6 H6 118.6 . . ?
Br1 C7 H7A 109.5 . . ?
Br1 C7 H7B 109.5 . . ?
C4 C7 Br1 110.8(4) . . ?
C4 C7 H7A 109.5 . . ?
C4 C7 H7B 109.5 . . ?
H7A C7 H7B 108.1 . . ?
H9A C9 H9B 107.9 . . ?
C16 C9 H9A 109.2 . . ?
C16 C9 H9B 109.2 . . ?
C16 C9 C1 112.2(5) . . ?
C1 C9 H9A 109.2 . . ?
C1 C9 H9B 109.2 . . ?
O8 C10 C13 121.7(5) . . ?
O8 C10 C16 122.2(5) . . ?
C16 C10 C13 116.2(4) . . ?
C22 C11 H11 120.2 . . ?
C0AA C11 H11 120.2 . . ?
C0AA C11 C22 119.7(6) . . ?
C14 C12 C5 117.8(5) . . ?
C22 C12 C5 121.9(5) . . ?
C22 C12 C14 120.3(5) . . ?
C3 C13 H13 108.0 . . ?
N6 C13 C3 110.2(4) . . ?
N6 C13 C10 108.7(4) . . ?
N6 C13 H13 108.0 . . ?
C10 C13 C3 113.8(4) . . ?
C10 C13 H13 108.0 . . ?
C12 C14 H14 120.2 . . ?
C12 C14 C18 119.6(6) . . ?
C18 C14 H14 120.2 . . ?
C9 C16 C10 115.2(5) . . ?
C9 C16 H16A 108.5 . . ?
C9 C16 H16B 108.5 . . ?
C10 C16 H16A 108.5 . . ?
C10 C16 H16B 108.5 . . ?
H16A C16 H16B 107.5 . . ?
C14 C18 H18 119.9 . . ?
C0AA C18 C14 120.3(5) . . ?
C0AA C18 H18 119.9 . . ?
C3 C20 C4 112.8(5) . . ?
C3 C20 H20A 109.0 . . ?
C3 C20 H20B 109.0 . . ?
C4 C20 H20A 109.0 . . ?
C4 C20 H20B 109.0 . . ?
H20A C20 H20B 107.8 . . ?
C11 C22 H22 120.2 . . ?
C12 C22 C11 119.5(5) . . ?
C12 C22 H22 120.2 . . ?
C11 C0AA H0AA 119.7 . . ?
C18 C0AA C11 120.6(5) . . ?
C18 C0AA H0AA 119.7 . . ?
C9 C1 H1A 109.5 . . ?
C9 C1 H1B 109.5 . . ?
C9 C1 H1C 109.5 . . ?
H1A C1 H1B 109.5 . . ?
H1A C1 H1C 109.5 . . ?
H1B C1 H1C 109.5 . . ?

loop_
_geom_bond_atom_site_label_1
_geom_bond_atom_site_label_2
_geom_bond_distance
_geom_bond_site_symmetry_2
_geom_bond_publ_flag
Br1 C7 1.974(6) . ?
O1AA C5 1.225(7) . ?
C3 H3A 0.9900 . ?
C3 H3B 0.9900 . ?
C3 C13 1.529(7) . ?
C3 C20 1.518(8) . ?
C4 H4A 0.9900 . ?
C4 H4B 0.9900 . ?
C4 C7 1.495(8) . ?
C4 C20 1.533(7) . ?
C5 N6 1.339(7) . ?
C5 C12 1.513(7) . ?
N6 H6 0.8800 . ?
N6 C13 1.461(6) . ?
C7 H7A 0.9900 . ?
C7 H7B 0.9900 . ?
O8 C10 1.204(6) . ?
C9 H9A 0.9900 . ?
C9 H9B 0.9900 . ?
C9 C16 1.508(8) . ?
C9 C1 1.557(9) . ?
C10 C13 1.526(8) . ?
C10 C16 1.517(8) . ?
C11 H11 0.9500 . ?
C11 C22 1.400(7) . ?
C11 C0AA 1.379(9) . ?
C12 C14 1.387(7) . ?
C12 C22 1.384(8) . ?
C13 H13 1.0000 . ?
C14 H14 0.9500 . ?
C14 C18 1.388(7) . ?
C16 H16A 0.9900 . ?
C16 H16B 0.9900 . ?
C18 H18 0.9500 . ?
C18 C0AA 1.371(9) . ?
C20 H20A 0.9900 . ?
C20 H20B 0.9900 . ?
C22 H22 0.9500 . ?
C0AA H0AA 0.9500 . ?
C1 H1A 0.9800 . ?
C1 H1B 0.9800 . ?
C1 H1C 0.9800 . ?

loop_
_geom_torsion_atom_site_label_1
_geom_torsion_atom_site_label_2
_geom_torsion_atom_site_label_3
_geom_torsion_atom_site_label_4
_geom_torsion
_geom_torsion_site_symmetry_1
_geom_torsion_site_symmetry_2
_geom_torsion_site_symmetry_3
_geom_torsion_site_symmetry_4
_geom_torsion_publ_flag
O1AA C5 N6 C13 6.6(9) . . . . ?
O1AA C5 C12 C14 30.9(8) . . . . ?
O1AA C5 C12 C22 -148.5(6) . . . . ?
C5 N6 C13 C3 122.2(5) . . . . ?
C5 N6 C13 C10 -112.5(5) . . . . ?
C5 C12 C14 C18 -180.0(5) . . . . ?
C5 C12 C22 C11 178.6(5) . . . . ?
N6 C5 C12 C14 -149.0(5) . . . . ?
N6 C5 C12 C22 31.7(7) . . . . ?
C7 C4 C20 C3 178.7(4) . . . . ?
O8 C10 C13 C3 7.0(7) . . . . ?
O8 C10 C13 N6 -116.2(5) . . . . ?
O8 C10 C16 C9 10.2(8) . . . . ?
C12 C5 N6 C13 -173.6(5) . . . . ?
C12 C14 C18 C0AA 1.7(8) . . . . ?
C13 C3 C20 C4 174.6(4) . . . . ?
C13 C10 C16 C9 -169.5(5) . . . . ?
C14 C12 C22 C11 -0.8(8) . . . . ?
C14 C18 C0AA C11 -1.3(9) . . . . ?
C16 C10 C13 C3 -173.3(4) . . . . ?
C16 C10 C13 N6 63.6(6) . . . . ?
C20 C3 C13 N6 -64.2(5) . . . . ?
C20 C3 C13 C10 173.4(4) . . . . ?
C20 C4 C7 Br1 178.2(4) . . . . ?
C22 C11 C0AA C18 -0.1(9) . . . . ?
C22 C12 C14 C18 -0.6(8) . . . . ?
C0AA C11 C22 C12 1.2(8) . . . . ?
C1 C9 C16 C10 170.3(5) . . . . ?
